data_7208109
loop_
_publ_author_name
'Xing, Feifei'
'Bai, Yueling'
'He, Xiang'
'Jia, Juan'
'Zhou, Dong'
'Shao, Min'
'Zhu, Shourong'

_publ_section_title
;
 Novel complexes constructed by flexible 1,2,3,4,5,6-
 cyclohexanehexacarboxylate and transition metal ions -- From 0D
 mononuclear to 3D porous coordination polymers
;
_journal_issue 13
_journal_name_full CrystEngComm
_journal_page_first 4312
_journal_paper_doi 10.1039/c2ce25283j
_journal_volume 14
_journal_year 2012
_chemical_formula_sum 'C12 H32 Co3 O25'
_chemical_formula_weight 753.17
_chemical_name_systematic
;
?
;
_space_group_IT_number 14
_symmetry_cell_setting monoclinic
_symmetry_space_group_name_Hall '-P 2yn'
_symmetry_space_group_name_H-M 'P 1 21/n 1'
_atom_sites_solution_hydrogens geom
_atom_sites_solution_primary direct
_atom_sites_solution_secondary difmap
_audit_creation_method SHELXL-97
_cell_angle_alpha 90.00
_cell_angle_beta 112.7660(10)
_cell_angle_gamma 90.00
_cell_formula_units_Z 4
_cell_length_a 11.8151(13)
_cell_length_b 16.3216(19)
_cell_length_c 13.8362(16)
_cell_measurement_reflns_used 4011
_cell_measurement_temperature 296(2)
_cell_measurement_theta_max 27.16
_cell_measurement_theta_min 2.30
_cell_volume 2460.3(5)
_computing_cell_refinement 'Bruker SMART'
_computing_data_collection 'Bruker SMART'
_computing_data_reduction 'Bruker SAINT'
_computing_molecular_graphics 'Bruker SHELXTL'
_computing_publication_material 'Bruker SHELXTL'
_computing_structure_refinement 'SHELXL-97 (Sheldrick, 1997)'
_computing_structure_solution 'SHELXS-97 (Sheldrick, 1990)'
_diffrn_ambient_temperature 296(2)
_diffrn_measured_fraction_theta_full 0.994
_diffrn_measured_fraction_theta_max 0.994
_diffrn_measurement_device_type 'CCD area detector'
_diffrn_measurement_method 'phi and omega scans'
_diffrn_radiation_monochromator graphite
_diffrn_radiation_source 'fine-focus sealed tube'
_diffrn_radiation_type MoK\a
_diffrn_radiation_wavelength 0.71073
_diffrn_reflns_av_R_equivalents 0.0350
_diffrn_reflns_av_sigmaI/netI 0.0414
_diffrn_reflns_limit_h_max 14
_diffrn_reflns_limit_h_min -9
_diffrn_reflns_limit_k_max 16
_diffrn_reflns_limit_k_min -19
_diffrn_reflns_limit_l_max 16
_diffrn_reflns_limit_l_min -16
_diffrn_reflns_number 12508
_diffrn_reflns_theta_full 25.05
_diffrn_reflns_theta_max 25.05
_diffrn_reflns_theta_min 2.03
_exptl_absorpt_coefficient_mu 2.114
_exptl_absorpt_correction_T_max 0.6772
_exptl_absorpt_correction_T_min 0.6772
_exptl_absorpt_correction_type multi-scan
_exptl_absorpt_process_details sadabs
_exptl_crystal_density_diffrn 2.033
_exptl_crystal_density_method 'not measured'
_exptl_crystal_F_000 1540
_exptl_crystal_size_max 0.20
_exptl_crystal_size_mid 0.20
_exptl_crystal_size_min 0.20
_refine_diff_density_max 0.843
_refine_diff_density_min -0.531
_refine_diff_density_rms 0.115
_refine_ls_extinction_method none
_refine_ls_goodness_of_fit_ref 1.041
_refine_ls_hydrogen_treatment constr
_refine_ls_matrix_type full
_refine_ls_number_parameters 366
_refine_ls_number_reflns 4323
_refine_ls_number_restraints 0
_refine_ls_restrained_S_all 1.041
_refine_ls_R_factor_all 0.0591
_refine_ls_R_factor_gt 0.0463
_refine_ls_shift/su_max 0.000
_refine_ls_shift/su_mean 0.000
_refine_ls_structure_factor_coef Fsqd
_refine_ls_weighting_details 'calc w=1/[\s^2^(Fo^2^)+(0.0263P)^2^+20.0915P] where P=(Fo^2^+2Fc^2^)/3'
_refine_ls_weighting_scheme calc
_refine_ls_wR_factor_gt 0.1092
_refine_ls_wR_factor_ref 0.1157
_reflns_number_gt 3496
_reflns_number_total 4323
_reflns_threshold_expression >2sigma(I)
_cod_data_source_file c2ce25283j.txt
_cod_data_source_block 11a
_cod_depositor_comments
;
The following automatic conversions were performed:

'_symmetry_cell_setting' value 'Monoclinic' changed to 'monoclinic'
according to /home/saulius/struct/CIF-dictionaries/cif_core.dic
dictionary named 'cif_core.dic' version 2.4.1 from 2010-06-29.

Automatic conversion script
Id: cif_fix_values 1891 2012-01-12 08:04:46Z andrius 
;
_cod_original_sg_symbol_H-M P2(1)/n
_cod_database_code 7208109

loop_
_symmetry_equiv_pos_as_xyz
'x, y, z'
'-x+1/2, y+1/2, -z+1/2'
'-x, -y, -z'
'x-1/2, -y-1/2, z-1/2'

loop_
_atom_site_label
_atom_site_type_symbol
_atom_site_fract_x
_atom_site_fract_y
_atom_site_fract_z
_atom_site_U_iso_or_equiv
_atom_site_adp_type
_atom_site_occupancy
_atom_site_symmetry_multiplicity
_atom_site_calc_flag
_atom_site_refinement_flags
Co1 Co -0.10152(6) 0.04589(4) 0.90086(5) 0.01635(18) Uani 1 1 d .
Co2 Co 0.24033(7) -0.04652(5) 0.78217(6) 0.02113(19) Uani 1 1 d .
Co3 Co -0.05133(6) 0.36891(4) 0.87331(5) 0.01640(18) Uani 1 1 d .
C1 C 0.0577(5) 0.1936(3) 0.9049(4) 0.0166(11) Uani 1 1 d .
C2 C 0.1922(5) 0.3386(3) 1.0640(4) 0.0172(11) Uani 1 1 d .
C3 C 0.2355(5) 0.1727(3) 1.1667(4) 0.0153(11) Uani 1 1 d .
C4 C 0.5023(5) 0.1035(3) 1.1690(4) 0.0166(11) Uani 1 1 d .
C5 C 0.2557(4) 0.0334(3) 0.9929(4) 0.0144(11) Uani 1 1 d .
C6 C 0.2073(5) 0.1401(3) 0.7823(4) 0.0172(11) Uani 1 1 d .
C7 C 0.2663(5) 0.1694(3) 0.8950(4) 0.0147(11) Uani 1 1 d .
H7 H 0.3336 0.2044 0.8946 0.018 Uiso 1 1 calc R
C8 C 0.1826(5) 0.2296(3) 0.9225(4) 0.0134(11) Uani 1 1 d .
H8 H 0.1662 0.2743 0.8716 0.016 Uiso 1 1 calc R
C9 C 0.2558(5) 0.2696(3) 1.0310(4) 0.0155(11) Uani 1 1 d .
H9 H 0.3230 0.2978 1.0197 0.019 Uiso 1 1 calc R
C10 C 0.3235(5) 0.2105(3) 1.1215(4) 0.0132(10) Uani 1 1 d .
H10 H 0.3815 0.2441 1.1776 0.016 Uiso 1 1 calc R
C11 C 0.4024(5) 0.1520(3) 1.0845(4) 0.0140(11) Uani 1 1 d .
H11 H 0.4510 0.1909 1.0625 0.017 Uiso 1 1 calc R
C12 C 0.3329(4) 0.1043(3) 0.9812(4) 0.0137(11) Uani 1 1 d .
H12 H 0.3964 0.0798 0.9611 0.016 Uiso 1 1 calc R
O1 O 0.1169(3) 0.3845(2) 0.9957(3) 0.0231(9) Uani 1 1 d .
O2 O 0.2266(4) 0.3531(2) 1.1588(3) 0.0312(10) Uani 1 1 d .
O3 O 0.1236(3) 0.1827(2) 1.1154(3) 0.0191(8) Uani 1 1 d .
O4 O 0.2776(3) 0.1388(2) 1.2557(3) 0.0188(8) Uani 1 1 d .
O5 O 0.5261(3) 0.1150(2) 1.2637(3) 0.0208(8) Uani 1 1 d .
O6 O 0.5690(4) 0.0590(3) 1.1370(3) 0.0267(9) Uani 1 1 d .
O7 O 0.2334(3) 0.0285(2) 1.0743(3) 0.0182(8) Uani 1 1 d .
O8 O 0.2215(3) -0.0214(2) 0.9215(3) 0.0186(8) Uani 1 1 d .
O9 O 0.2432(4) 0.0744(2) 0.7550(3) 0.0281(9) Uani 1 1 d .
O10 O 0.1324(4) 0.1875(3) 0.7176(3) 0.0332(10) Uani 1 1 d .
O11 O 0.0419(3) 0.1179(2) 0.8946(3) 0.0182(8) Uani 1 1 d .
O12 O -0.0296(3) 0.2431(2) 0.8945(3) 0.0182(8) Uani 1 1 d .
O13 O -0.1611(3) 0.0078(2) 0.7461(3) 0.0233(9) Uani 1 1 d .
H13A H -0.1987 -0.0376 0.7264 0.028 Uiso 1 1 d R
H13B H -0.2039 0.0436 0.7077 0.028 Uiso 1 1 d R
O14 O -0.2170(3) 0.1501(2) 0.8686(3) 0.0239(9) Uani 1 1 d .
H14A H -0.1762 0.1915 0.8720 0.036 Uiso 1 1 calc R
H14B H -0.2333 0.1462 0.8029 0.029 Uiso 1 1 d R
O15 O -0.0176(3) 0.0591(2) 1.0634(3) 0.0169(8) Uani 1 1 d .
H15A H 0.0206 0.1039 1.0846 0.020 Uiso 1 1 d R
H15B H -0.0619 0.0516 1.0984 0.020 Uiso 1 1 d R
O16 O 0.2322(5) -0.1737(3) 0.8057(4) 0.0477(13) Uani 1 1 d .
H16A H 0.1719 -0.1840 0.8190 0.057 Uiso 1 1 calc R
H16B H 0.2837 -0.2108 0.8076 0.057 Uiso 1 1 d R
O17 O 0.2330(4) -0.0667(3) 0.6303(3) 0.0467(13) Uani 1 1 d .
H17B H 0.1614 -0.0654 0.5885 0.056 Uiso 1 1 calc R
H17A H 0.2893 -0.0798 0.6078 0.056 Uiso 1 1 d R
O18 O 0.0427(4) -0.0515(3) 0.7106(4) 0.0500(14) Uani 1 1 d .
H18A H 0.0138 -0.0143 0.7337 0.060 Uiso 1 1 calc R
H18B H 0.0211 -0.0955 0.6802 0.060 Uiso 1 1 d R
O19 O -0.1440(4) 0.3656(3) 0.9772(4) 0.0395(11) Uani 1 1 d .
H19A H -0.1109 0.3319 1.0236 0.047 Uiso 1 1 calc R
H19B H -0.2211 0.3662 0.9451 0.047 Uiso 1 1 d R
O20 O -0.0672(4) 0.4965(2) 0.8732(3) 0.0300(10) Uani 1 1 d .
H20A H -0.0435 0.5193 0.8287 0.036 Uiso 1 1 d R
H20B H -0.1219 0.5333 0.8596 0.036 Uiso 1 1 d R
O21 O 0.8986(7) 0.8320(5) 0.5708(7) 0.105(3) Uani 1 1 d .
H21A H 0.9662 0.8253 0.5618 0.126 Uiso 1 1 d R
H21B H 0.8989 0.8216 0.6319 0.126 Uiso 1 1 d R
O22 O 0.6036(5) 0.1596(4) 0.9518(4) 0.0637(17) Uani 1 1 d .
H22A H 0.6266 0.1307 1.0081 0.076 Uiso 1 1 d R
H22B H 0.6710 0.1522 0.9430 0.076 Uiso 1 1 d R
O23 O -0.0100(6) 0.0893(4) 0.5512(5) 0.091(2) Uani 1 1 d .
H23A H 0.0224 0.1179 0.6070 0.109 Uiso 1 1 d R
H23B H 0.0359 0.0496 0.5464 0.109 Uiso 1 1 d R
O24 O 0.9795(5) 0.4055(3) 0.2495(5) 0.0560(15) Uani 1 1 d .
H24A H 1.0175 0.3976 0.3151 0.067 Uiso 1 1 d R
H24B H 0.9113 0.4102 0.2561 0.067 Uiso 1 1 d R
O25 O 0.9384(5) 0.2598(3) 0.1506(4) 0.0519(14) Uani 1 1 d .
H25A H 0.9546 0.2997 0.1932 0.062 Uiso 1 1 d R
H25B H 1.0020 0.2314 0.1558 0.062 Uiso 1 1 d R

loop_
_atom_site_aniso_label
_atom_site_aniso_U_11
_atom_site_aniso_U_22
_atom_site_aniso_U_33
_atom_site_aniso_U_23
_atom_site_aniso_U_13
_atom_site_aniso_U_12
Co1 0.0155(4) 0.0155(4) 0.0174(4) 0.0008(3) 0.0056(3) -0.0012(3)
Co2 0.0191(4) 0.0217(4) 0.0222(4) -0.0039(3) 0.0076(3) 0.0019(3)
Co3 0.0158(4) 0.0158(4) 0.0153(4) -0.0004(3) 0.0034(3) 0.0018(3)
C1 0.016(3) 0.021(3) 0.010(2) 0.003(2) 0.002(2) 0.004(2)
C2 0.015(3) 0.015(3) 0.021(3) -0.001(2) 0.006(2) -0.003(2)
C3 0.016(3) 0.013(3) 0.017(3) -0.001(2) 0.007(2) 0.001(2)
C4 0.012(3) 0.014(3) 0.021(3) -0.004(2) 0.004(2) -0.001(2)
C5 0.010(2) 0.016(3) 0.017(3) 0.003(2) 0.005(2) 0.004(2)
C6 0.016(3) 0.016(3) 0.021(3) 0.001(2) 0.008(2) 0.000(2)
C7 0.011(3) 0.015(3) 0.017(3) 0.004(2) 0.005(2) 0.002(2)
C8 0.020(3) 0.011(3) 0.010(2) 0.002(2) 0.006(2) 0.000(2)
C9 0.015(3) 0.012(3) 0.017(3) 0.002(2) 0.004(2) 0.001(2)
C10 0.013(3) 0.011(3) 0.015(3) 0.000(2) 0.004(2) 0.000(2)
C11 0.014(3) 0.014(3) 0.013(2) 0.001(2) 0.003(2) -0.003(2)
C12 0.010(2) 0.017(3) 0.015(3) 0.001(2) 0.005(2) 0.000(2)
O1 0.024(2) 0.018(2) 0.019(2) -0.0021(16) -0.0015(17) 0.0077(16)
O2 0.047(3) 0.022(2) 0.020(2) -0.0082(17) 0.008(2) 0.0096(19)
O3 0.014(2) 0.019(2) 0.022(2) 0.0020(16) 0.0045(16) -0.0004(15)
O4 0.019(2) 0.021(2) 0.0149(18) 0.0029(16) 0.0052(16) -0.0042(16)
O5 0.0168(19) 0.025(2) 0.018(2) 0.0008(16) 0.0051(16) 0.0039(16)
O6 0.022(2) 0.034(2) 0.020(2) -0.0030(18) 0.0033(17) 0.0108(18)
O7 0.020(2) 0.020(2) 0.0159(19) -0.0003(15) 0.0074(16) -0.0047(15)
O8 0.0168(19) 0.019(2) 0.021(2) -0.0055(16) 0.0083(16) -0.0036(15)
O9 0.041(3) 0.021(2) 0.021(2) -0.0005(17) 0.0114(19) 0.0052(18)
O10 0.041(3) 0.030(2) 0.022(2) -0.0002(19) 0.004(2) 0.011(2)
O11 0.019(2) 0.012(2) 0.023(2) -0.0005(15) 0.0087(16) -0.0010(15)
O12 0.0135(19) 0.0151(19) 0.024(2) 0.0013(15) 0.0052(16) 0.0026(15)
O13 0.025(2) 0.023(2) 0.019(2) -0.0015(16) 0.0052(17) -0.0025(17)
O14 0.023(2) 0.021(2) 0.029(2) -0.0010(17) 0.0117(18) -0.0024(16)
O15 0.0190(19) 0.0154(19) 0.0196(19) -0.0018(15) 0.0109(16) -0.0038(15)
O16 0.052(3) 0.020(2) 0.087(4) -0.008(2) 0.044(3) -0.002(2)
O17 0.030(3) 0.077(4) 0.032(3) -0.018(3) 0.012(2) 0.008(3)
O18 0.029(3) 0.063(4) 0.057(3) -0.029(3) 0.017(2) -0.002(2)
O19 0.036(3) 0.050(3) 0.036(3) 0.008(2) 0.018(2) 0.007(2)
O20 0.033(2) 0.019(2) 0.036(2) -0.0017(18) 0.011(2) 0.0077(18)
O21 0.070(5) 0.115(7) 0.132(7) -0.044(6) 0.041(5) -0.026(4)
O22 0.049(3) 0.093(5) 0.052(3) 0.014(3) 0.023(3) 0.021(3)
O23 0.082(5) 0.093(5) 0.064(4) -0.017(4) -0.009(4) 0.026(4)
O24 0.066(4) 0.044(3) 0.075(4) -0.002(3) 0.047(3) 0.002(3)
O25 0.051(3) 0.041(3) 0.076(4) -0.010(3) 0.037(3) 0.003(2)

loop_
_atom_type_symbol
_atom_type_description
_atom_type_scat_dispersion_real
_atom_type_scat_dispersion_imag
_atom_type_scat_source
C C 0.0033 0.0016 'International Tables Vol C Tables 4.2.6.8 and 6.1.1.4'
H H 0.0000 0.0000 'International Tables Vol C Tables 4.2.6.8 and 6.1.1.4'
O O 0.0106 0.0060 'International Tables Vol C Tables 4.2.6.8 and 6.1.1.4'
Co Co 0.3494 0.9721 'International Tables Vol C Tables 4.2.6.8 and 6.1.1.4'

loop_
_geom_angle_atom_site_label_1
_geom_angle_atom_site_label_2
_geom_angle_atom_site_label_3
_geom_angle
_geom_angle_site_symmetry_1
_geom_angle_site_symmetry_3
O13 Co1 O15 166.61(15) . .
O13 Co1 O11 94.74(15) . .
O15 Co1 O11 86.09(14) . .
O13 Co1 O7 91.07(15) . 3_557
O15 Co1 O7 87.51(14) . 3_557
O11 Co1 O7 173.35(14) . 3_557
O13 Co1 O14 95.15(16) . .
O15 Co1 O14 98.21(15) . .
O11 Co1 O14 90.34(14) . .
O7 Co1 O14 92.34(15) 3_557 .
O13 Co1 O15 85.91(15) . 3_557
O15 Co1 O15 80.74(14) . 3_557
O11 Co1 O15 89.34(14) . 3_557
O7 Co1 O15 87.86(14) 3_557 3_557
O14 Co1 O15 178.92(15) . 3_557
O9 Co2 O8 89.74(15) . .
O9 Co2 O17 87.91(19) . .
O8 Co2 O17 171.74(17) . .
O9 Co2 O6 95.88(17) . 3_657
O8 Co2 O6 90.19(15) . 3_657
O17 Co2 O6 97.92(17) . 3_657
O9 Co2 O16 178.0(2) . .
O8 Co2 O16 91.34(17) . .
O17 Co2 O16 90.8(2) . .
O6 Co2 O16 85.76(18) 3_657 .
O9 Co2 O18 92.6(2) . .
O8 Co2 O18 86.98(17) . .
O17 Co2 O18 85.22(18) . .
O6 Co2 O18 171.1(2) 3_657 .
O16 Co2 O18 85.8(2) . .
O4 Co3 O1 175.73(15) 4_565 .
O4 Co3 O5 90.32(14) 4_565 4_565
O1 Co3 O5 91.54(15) . 4_565
O4 Co3 O12 94.69(15) 4_565 .
O1 Co3 O12 88.80(14) . .
O5 Co3 O12 99.38(15) 4_565 .
O4 Co3 O20 89.99(16) 4_565 .
O1 Co3 O20 86.29(16) . .
O5 Co3 O20 86.48(16) 4_565 .
O12 Co3 O20 172.46(16) . .
O4 Co3 O19 85.85(16) 4_565 .
O1 Co3 O19 91.88(17) . .
O5 Co3 O19 172.83(17) 4_565 .
O12 Co3 O19 86.99(17) . .
O20 Co3 O19 87.46(18) . .
O11 C1 O12 122.4(5) . .
O11 C1 C8 119.6(5) . .
O12 C1 C8 117.8(5) . .
O2 C2 O1 121.8(5) . .
O2 C2 C9 117.5(5) . .
O1 C2 C9 120.2(5) . .
O3 C3 O4 122.9(5) . .
O3 C3 C10 116.9(4) . .
O4 C3 C10 120.0(4) . .
O5 C4 O6 122.4(5) . .
O5 C4 C11 121.5(5) . .
O6 C4 C11 115.5(5) . .
O7 C5 O8 122.4(5) . .
O7 C5 C12 119.2(5) . .
O8 C5 C12 118.3(4) . .
O10 C6 O9 122.4(5) . .
O10 C6 C7 117.1(5) . .
O9 C6 C7 120.1(5) . .
C6 C7 C8 111.8(4) . .
C6 C7 C12 117.7(4) . .
C8 C7 C12 115.2(4) . .
C6 C7 H7 103.3 . .
C8 C7 H7 103.3 . .
C12 C7 H7 103.3 . .
C1 C8 C7 112.9(4) . .
C1 C8 C9 117.4(4) . .
C7 C8 C9 109.6(4) . .
C1 C8 H8 105.3 . .
C7 C8 H8 105.3 . .
C9 C8 H8 105.3 . .
C2 C9 C10 112.5(4) . .
C2 C9 C8 116.5(4) . .
C10 C9 C8 116.2(4) . .
C2 C9 H9 103.0 . .
C10 C9 H9 103.0 . .
C8 C9 H9 103.0 . .
C9 C10 C3 111.3(4) . .
C9 C10 C11 107.8(4) . .
C3 C10 C11 118.3(4) . .
C9 C10 H10 106.2 . .
C3 C10 H10 106.2 . .
C11 C10 H10 106.2 . .
C4 C11 C12 115.0(4) . .
C4 C11 C10 116.9(4) . .
C12 C11 C10 116.1(4) . .
C4 C11 H11 101.7 . .
C12 C11 H11 101.7 . .
C10 C11 H11 101.7 . .
C5 C12 C11 114.1(4) . .
C5 C12 C7 116.9(4) . .
C11 C12 C7 107.0(4) . .
C5 C12 H12 106.0 . .
C11 C12 H12 106.0 . .
C7 C12 H12 106.0 . .
C2 O1 Co3 135.6(4) . .
C3 O4 Co3 134.1(3) . 4_666
C4 O5 Co3 143.9(3) . 4_666
C4 O6 Co2 123.5(3) . 3_657
C5 O7 Co1 127.5(3) . 3_557
C5 O8 Co2 138.1(3) . .
C6 O9 Co2 138.1(4) . .
C1 O11 Co1 129.7(3) . .
C1 O12 Co3 134.0(3) . .
Co1 O13 H13A 121.2 . .
Co1 O13 H13B 109.5 . .
H13A O13 H13B 107.3 . .
Co1 O14 H14A 109.5 . .
Co1 O14 H14B 91.5 . .
H14A O14 H14B 90.5 . .
Co1 O15 Co1 99.26(14) . 3_557
Co1 O15 H15A 115.3 . .
Co1 O15 H15A 113.1 3_557 .
Co1 O15 H15B 117.3 . .
Co1 O15 H15B 104.3 3_557 .
H15A O15 H15B 106.9 . .
Co2 O16 H16A 109.5 . .
Co2 O16 H16B 129.1 . .
H16A O16 H16B 121.2 . .
Co2 O17 H17B 109.5 . .
Co2 O17 H17A 131.4 . .
H17B O17 H17A 118.8 . .
Co2 O18 H18A 109.5 . .
Co2 O18 H18B 109.6 . .
H18A O18 H18B 138.9 . .
Co3 O19 H19A 109.5 . .
Co3 O19 H19B 112.2 . .
H19A O19 H19B 120.6 . .
Co3 O20 H20A 112.3 . .
Co3 O20 H20B 140.0 . .
H20A O20 H20B 88.0 . .
H21A O21 H21B 117.7 . .
H22A O22 H22B 93.8 . .
H23A O23 H23B 113.8 . .
H24A O24 H24B 91.6 . .
H25A O25 H25B 113.5 . .

loop_
_geom_bond_atom_site_label_1
_geom_bond_atom_site_label_2
_geom_bond_distance
_geom_bond_site_symmetry_2
Co1 O13 2.073(4) .
Co1 O15 2.089(4) .
Co1 O11 2.092(4) .
Co1 O7 2.106(4) 3_557
Co1 O14 2.117(4) .
Co1 O15 2.150(4) 3_557
Co2 O9 2.012(4) .
Co2 O8 2.065(4) .
Co2 O17 2.096(4) .
Co2 O6 2.102(4) 3_657
Co2 O16 2.109(5) .
Co2 O18 2.156(5) .
Co3 O4 2.051(4) 4_565
Co3 O1 2.068(4) .
Co3 O5 2.068(4) 4_565
Co3 O12 2.075(4) .
Co3 O20 2.090(4) .
Co3 O19 2.117(4) .
C1 O11 1.249(6) .
C1 O12 1.274(6) .
C1 C8 1.518(7) .
C2 O2 1.237(6) .
C2 O1 1.263(6) .
C2 C9 1.519(7) .
C3 O3 1.245(6) .
C3 O4 1.264(6) .
C3 C10 1.535(7) .
C4 O5 1.244(6) .
C4 O6 1.270(6) .
C4 C11 1.523(7) .
C5 O7 1.255(6) .
C5 O8 1.277(6) .
C5 C12 1.521(7) .
C6 O10 1.254(7) .
C6 O9 1.263(7) .
C6 C7 1.518(7) .
C7 C8 1.543(7) .
C7 C12 1.563(7) .
C7 H7 0.9800 .
C8 C9 1.556(7) .
C8 H8 0.9800 .
C9 C10 1.537(7) .
C9 H9 0.9800 .
C10 C11 1.554(7) .
C10 H10 0.9800 .
C11 C12 1.554(7) .
C11 H11 0.9800 .
C12 H12 0.9800 .
O4 Co3 2.051(4) 4_666
O5 Co3 2.068(4) 4_666
O6 Co2 2.102(4) 3_657
O7 Co1 2.106(4) 3_557
O13 H13A 0.8527 .
O13 H13B 0.8200 .
O14 H14A 0.8200 .
O14 H14B 0.8559 .
O15 Co1 2.150(4) 3_557
O15 H15A 0.8500 .
O15 H15B 0.8484 .
O16 H16A 0.8200 .
O16 H16B 0.8518 .
O17 H17B 0.8200 .
O17 H17A 0.8636 .
O18 H18A 0.8200 .
O18 H18B 0.8212 .
O19 H19A 0.8200 .
O19 H19B 0.8455 .
O20 H20A 0.8544 .
O20 H20B 0.8489 .
O21 H21A 0.8614 .
O21 H21B 0.8621 .
O22 H22A 0.8590 .
O22 H22B 0.8595 .
O23 H23A 0.8555 .
O23 H23B 0.8641 .
O24 H24A 0.8532 .
O24 H24B 0.8492 .
O25 H25A 0.8489 .
O25 H25B 0.8631 .

loop_
_geom_hbond_atom_site_label_D
_geom_hbond_atom_site_label_H
_geom_hbond_atom_site_label_A
_geom_hbond_distance_DH
_geom_hbond_distance_HA
_geom_hbond_distance_DA
_geom_hbond_angle_DHA
_geom_hbond_site_symmetry_A
O13 H13A O4 0.85 1.96 2.756(5) 155.0 3_557
O13 H13B O2 0.82 1.88 2.671(6) 161.0 4_565
O13 H13B O20 0.82 2.61 2.994(6) 110.2 2_446
O14 H14A O12 0.82 1.84 2.593(5) 151.6 .
O14 H14B O2 0.86 1.86 2.716(6) 175.1 4_565
O14 H14B O13 0.86 2.64 3.093(5) 114.5 .
O15 H15A O3 0.85 1.71 2.538(5) 165.2 .
O15 H15B O8 0.85 1.86 2.572(5) 140.1 3_557
O15 H15B O18 0.85 2.56 3.255(6) 139.5 3_557
O16 H16A O25 0.82 1.96 2.711(7) 152.6 3_656
O16 H16B O10 0.85 2.03 2.862(6) 165.1 2_546
O17 H17B O23 0.82 2.10 2.875(8) 157.4 3_556
O17 H17A O1 0.86 2.20 3.034(6) 162.2 2_546
O17 H17A O5 0.86 2.29 2.765(6) 114.7 3_657
O18 H18A O13 0.82 2.17 2.809(6) 135.0 .
O18 H18B O21 0.82 2.02 2.776(9) 152.3 1_445
O19 H19A O25 0.82 2.01 2.806(7) 165.5 1_456
O19 H19B O21 0.85 2.10 2.872(9) 151.9 2_546
O20 H20A O24 0.85 1.97 2.807(7) 165.9 3_666
O20 H20B O2 0.85 2.19 3.021(6) 166.9 3_567
O20 H20B O1 0.85 2.39 2.869(5) 116.2 3_567
O21 H21A O23 0.86 2.30 2.819(12) 119.1 3_666
O22 H22A O6 0.86 2.44 3.200(7) 147.7 .
O22 H22A O8 0.86 2.45 3.103(7) 133.3 3_657
O22 H22A O16 0.86 2.57 3.168(8) 127.9 3_657
O22 H22B O14 0.86 1.97 2.782(7) 157.7 1_655
O23 H23A O10 0.86 1.94 2.775(8) 163.4 .
O23 H23B O23 0.86 2.60 3.290(14) 138.1 3_556
O24 H24A O22 0.85 2.00 2.818(8) 160.7 4_665
O24 H24B O9 0.85 2.00 2.841(7) 173.5 4_665
O25 H25A O24 0.85 1.87 2.692(7) 162.5 .
O25 H25B O3 0.86 1.90 2.727(6) 158.7 1_654
